data_4087506
loop_
_publ_author_name
'Munjanja, Lloyd'
'Brennessel, William W.'
'Jones, William D.'

_publ_section_title
;
 Room-Temperature Carbon--Sulfur Bond Activation by a Reactive (dippe)Pd
 Fragment
;
_journal_issue 9
_journal_name_full Organometallics
_journal_page_first 1716
_journal_paper_doi 10.1021/acs.organomet.5b00194
_journal_volume 34
_journal_year 2015
_chemical_formula_moiety 'C27 H42 P2 Pd S'
_chemical_formula_sum 'C27 H42 P2 Pd S'
_chemical_formula_weight 567.00
_chemical_name_common jonlm04
_chemical_name_systematic
; 
 (dippe)Pd(k2-thioxanthene)
;
_space_group_crystal_system monoclinic
_space_group_IT_number 14
_space_group_name_Hall '-P 2ybc'
_space_group_name_H-M_alt 'P 1 21/c 1'
_atom_sites_solution_hydrogens geom
_atom_sites_solution_primary direct
_atom_sites_solution_secondary difmap
_audit_creation_method SHELXL-2012
_cell_angle_alpha 90
_cell_angle_beta 94.157(2)
_cell_angle_gamma 90
_cell_formula_units_Z 4
_cell_length_a 11.4815(10)
_cell_length_b 15.9111(14)
_cell_length_c 14.9123(14)
_cell_measurement_reflns_used 3959
_cell_measurement_temperature 100.0(5)
_cell_measurement_theta_max 38.14
_cell_measurement_theta_min 2.19
_cell_volume 2717.1(4)
_computing_cell_refinement 'SAINT (Bruker, 2009)'
_computing_data_collection 'APEX2 (Bruker, 2012)'
_computing_data_reduction 'SAINT (Bruker, 2009)'
_computing_molecular_graphics 'SHELXTL (Sheldrick, 2008)'
_computing_publication_material 'SHELXTL (Sheldrick, 2008)'
_computing_structure_refinement 'SHELXL-2012 (Sheldrick, 2012)'
_computing_structure_solution 'SIR97 (Altomare et al., 1999)'
_diffrn_ambient_temperature 100.0(5)
_diffrn_measured_fraction_theta_full 1.000
_diffrn_measured_fraction_theta_max 1.000
_diffrn_measurement_device_type 'Bruker SMART APEX II CCD Platform'
_diffrn_measurement_method '\w scans'
_diffrn_radiation_type MoK\a
_diffrn_radiation_wavelength 0.71073
_diffrn_reflns_av_R_equivalents 0.0560
_diffrn_reflns_av_unetI/netI 0.0359
_diffrn_reflns_Laue_measured_fraction_full 1.000
_diffrn_reflns_Laue_measured_fraction_max 1.000
_diffrn_reflns_limit_h_max 19
_diffrn_reflns_limit_h_min -19
_diffrn_reflns_limit_k_max 27
_diffrn_reflns_limit_k_min -27
_diffrn_reflns_limit_l_max 25
_diffrn_reflns_limit_l_min -25
_diffrn_reflns_number 99945
_diffrn_reflns_point_group_measured_fraction_full 1.000
_diffrn_reflns_point_group_measured_fraction_max 1.000
_diffrn_reflns_theta_full 37.785
_diffrn_reflns_theta_max 37.784
_diffrn_reflns_theta_min 1.778
_diffrn_source 'fine-focus sealed tube'
_exptl_absorpt_coefficient_mu 0.890
_exptl_absorpt_correction_T_max 0.7476
_exptl_absorpt_correction_T_min 0.6396
_exptl_absorpt_correction_type multi-scan
_exptl_absorpt_process_details 'SADABS (Sheldrick, 2008)'
_exptl_crystal_colour colorless
_exptl_crystal_density_diffrn 1.386
_exptl_crystal_description block
_exptl_crystal_F_000 1184
_exptl_crystal_size_max 0.24
_exptl_crystal_size_mid 0.22
_exptl_crystal_size_min 0.18
_refine_diff_density_max 1.452
_refine_diff_density_min -1.220
_refine_diff_density_rms 0.110
_refine_ls_extinction_method none
_refine_ls_goodness_of_fit_ref 1.033
_refine_ls_hydrogen_treatment constr
_refine_ls_matrix_type full
_refine_ls_number_parameters 288
_refine_ls_number_reflns 14597
_refine_ls_number_restraints 0
_refine_ls_restrained_S_all 1.033
_refine_ls_R_factor_all 0.0487
_refine_ls_R_factor_gt 0.0334
_refine_ls_shift/su_max 0.002
_refine_ls_shift/su_mean 0.000
_refine_ls_structure_factor_coef Fsqd
_refine_ls_weighting_details
; 
 w=1/[\s^2^(Fo^2^)+(0.0372P)^2^+1.3226P] 
 where P=(Fo^2^+2Fc^2^)/3 
;
_refine_ls_weighting_scheme calc
_refine_ls_wR_factor_gt 0.0757
_refine_ls_wR_factor_ref 0.0833
_reflns_Friedel_coverage 0.000
_reflns_number_gt 11555
_reflns_number_total 14597
_reflns_threshold_expression 'I > 2\s(I)'
_cod_data_source_file om5b00194_si_002.cif
_cod_data_source_block 10
_cod_original_sg_symbol_H-M 'P 21/c'
_cod_database_code 4087506
_shelx_space_group_comment
; 
The symmetry employed for this shelxl refinement is uniquely defined 
by the following loop, which should always be used as a source of 
symmetry information in preference to the above space-group names. 
They are only intended as comments. 
;
_shelx_estimated_absorpt_t_min 0.815
_shelx_estimated_absorpt_t_max 0.856

loop_
_space_group_symop_operation_xyz
'x, y, z'
'-x, y+1/2, -z+1/2'
'-x, -y, -z'
'x, -y-1/2, z-1/2'

loop_
_atom_site_label
_atom_site_type_symbol
_atom_site_fract_x
_atom_site_fract_y
_atom_site_fract_z
_atom_site_U_iso_or_equiv
_atom_site_adp_type
_atom_site_occupancy
_atom_site_site_symmetry_order
_atom_site_calc_flag
_atom_site_refinement_flags_posn
_atom_site_refinement_flags_adp
Pd1 Pd 0.70478(2) 0.17985(2) 0.31792(2) 0.01260(3) Uani 1 1 d . .
S1 S 0.60136(3) 0.09593(2) 0.21026(2) 0.01687(6) Uani 1 1 d . .
P1 P 0.78463(3) 0.23977(2) 0.44613(2) 0.01482(6) Uani 1 1 d . .
P2 P 0.52566(3) 0.23343(2) 0.35579(2) 0.01419(6) Uani 1 1 d . .
C1 C 0.86944(11) 0.14905(9) 0.28382(9) 0.0159(2) Uani 1 1 d . .
C2 C 0.91056(12) 0.06637(9) 0.28044(9) 0.0175(2) Uani 1 1 d . .
C3 C 0.82881(13) -0.00765(9) 0.28748(9) 0.0190(2) Uani 1 1 d . .
H3A H 0.8723 -0.0571 0.3125 0.023 Uiso 1 1 calc R U
H3B H 0.7666 0.0063 0.3277 0.023 Uiso 1 1 calc R U
C4 C 0.77623(12) -0.02666(8) 0.19420(9) 0.0168(2) Uani 1 1 d . .
C5 C 0.68052(11) 0.01901(8) 0.15535(9) 0.0152(2) Uani 1 1 d . .
C6 C 0.94610(12) 0.21323(10) 0.26149(9) 0.0185(2) Uani 1 1 d . .
H6 H 0.9193 0.2697 0.2610 0.022 Uiso 1 1 calc R U
C7 C 1.05992(13) 0.19710(11) 0.24002(10) 0.0234(3) Uani 1 1 d . .
H7 H 1.1093 0.2419 0.2244 0.028 Uiso 1 1 calc R U
C8 C 1.10071(13) 0.11491(11) 0.24164(11) 0.0258(3) Uani 1 1 d . .
H8 H 1.1791 0.1032 0.2294 0.031 Uiso 1 1 calc R U
C9 C 1.02617(13) 0.05044(10) 0.26124(10) 0.0224(3) Uani 1 1 d . .
H9 H 1.0538 -0.0058 0.2617 0.027 Uiso 1 1 calc R U
C10 C 0.82865(13) -0.08722(9) 0.14197(11) 0.0209(3) Uani 1 1 d . .
H10 H 0.8943 -0.1174 0.1676 0.025 Uiso 1 1 calc R U
C11 C 0.78793(14) -0.10448(9) 0.05447(11) 0.0230(3) Uani 1 1 d . .
H11 H 0.8259 -0.1452 0.0203 0.028 Uiso 1 1 calc R U
C12 C 0.69091(14) -0.06158(9) 0.01710(10) 0.0218(3) Uani 1 1 d . .
H12 H 0.6601 -0.0741 -0.0423 0.026 Uiso 1 1 calc R U
C13 C 0.63931(13) -0.00033(9) 0.06707(9) 0.0187(2) Uani 1 1 d . .
H13 H 0.5739 0.0295 0.0406 0.022 Uiso 1 1 calc R U
C14 C 0.66296(12) 0.26704(10) 0.51464(9) 0.0189(2) Uani 1 1 d . .
H14A H 0.6426 0.2172 0.5501 0.023 Uiso 1 1 calc R U
H14B H 0.6887 0.3120 0.5575 0.023 Uiso 1 1 calc R U
C15 C 0.55411(12) 0.29671(9) 0.45837(9) 0.0184(2) Uani 1 1 d . .
H15A H 0.5643 0.3563 0.4414 0.022 Uiso 1 1 calc R U
H15B H 0.4858 0.2933 0.4950 0.022 Uiso 1 1 calc R U
C16 C 0.87314(13) 0.17087(10) 0.52467(9) 0.0205(3) Uani 1 1 d . .
H16 H 0.8734 0.1968 0.5858 0.025 Uiso 1 1 calc R U
C17 C 0.81687(17) 0.08396(11) 0.53034(12) 0.0294(3) Uani 1 1 d . .
H17A H 0.8613 0.0502 0.5759 0.044 Uiso 1 1 calc R U
H17B H 0.8170 0.0560 0.4718 0.044 Uiso 1 1 calc R U
H17C H 0.7363 0.0901 0.5469 0.044 Uiso 1 1 calc R U
C18 C 1.00073(15) 0.16266(12) 0.50195(11) 0.0269(3) Uani 1 1 d . .
H18A H 1.0417 0.1238 0.5443 0.040 Uiso 1 1 calc R U
H18B H 1.0384 0.2179 0.5063 0.040 Uiso 1 1 calc R U
H18C H 1.0036 0.1410 0.4406 0.040 Uiso 1 1 calc R U
C19 C 0.87397(12) 0.33540(9) 0.43873(9) 0.0180(2) Uani 1 1 d . .
H19 H 0.9469 0.3185 0.4106 0.022 Uiso 1 1 calc R U
C20 C 0.81249(14) 0.40016(10) 0.37629(10) 0.0231(3) Uani 1 1 d . .
H20A H 0.8636 0.4489 0.3707 0.035 Uiso 1 1 calc R U
H20B H 0.7398 0.4181 0.4012 0.035 Uiso 1 1 calc R U
H20C H 0.7946 0.3750 0.3169 0.035 Uiso 1 1 calc R U
C21 C 0.91192(13) 0.37506(10) 0.52966(10) 0.0228(3) Uani 1 1 d . .
H21A H 0.9655 0.4218 0.5207 0.034 Uiso 1 1 calc R U
H21B H 0.9515 0.3327 0.5687 0.034 Uiso 1 1 calc R U
H21C H 0.8431 0.3961 0.5578 0.034 Uiso 1 1 calc R U
C22 C 0.41696(12) 0.15354(9) 0.38133(10) 0.0183(2) Uani 1 1 d . .
H22 H 0.3946 0.1235 0.3238 0.022 Uiso 1 1 calc R U
C23 C 0.47178(15) 0.08838(10) 0.44621(12) 0.0271(3) Uani 1 1 d . .
H23A H 0.4174 0.0415 0.4515 0.041 Uiso 1 1 calc R U
H23B H 0.4888 0.1142 0.5054 0.041 Uiso 1 1 calc R U
H23C H 0.5444 0.0676 0.4235 0.041 Uiso 1 1 calc R U
C24 C 0.30409(13) 0.18791(10) 0.41584(11) 0.0229(3) Uani 1 1 d . .
H24A H 0.2497 0.1415 0.4237 0.034 Uiso 1 1 calc R U
H24B H 0.2685 0.2282 0.3723 0.034 Uiso 1 1 calc R U
H24C H 0.3218 0.2161 0.4736 0.034 Uiso 1 1 calc R U
C25 C 0.44608(12) 0.30728(9) 0.27786(10) 0.0189(2) Uani 1 1 d . .
H25 H 0.3854 0.3360 0.3116 0.023 Uiso 1 1 calc R U
C26 C 0.52707(15) 0.37458(10) 0.24485(11) 0.0263(3) Uani 1 1 d . .
H26A H 0.4824 0.4128 0.2039 0.039 Uiso 1 1 calc R U
H26B H 0.5890 0.3479 0.2131 0.039 Uiso 1 1 calc R U
H26C H 0.5619 0.4063 0.2963 0.039 Uiso 1 1 calc R U
C27 C 0.38356(14) 0.26221(11) 0.19731(10) 0.0241(3) Uani 1 1 d . .
H27A H 0.3427 0.3036 0.1578 0.036 Uiso 1 1 calc R U
H27B H 0.3270 0.2221 0.2187 0.036 Uiso 1 1 calc R U
H27C H 0.4410 0.2321 0.1639 0.036 Uiso 1 1 calc R U

loop_
_atom_site_aniso_label
_atom_site_aniso_U_11
_atom_site_aniso_U_22
_atom_site_aniso_U_33
_atom_site_aniso_U_23
_atom_site_aniso_U_13
_atom_site_aniso_U_12
Pd1 0.01151(4) 0.01345(4) 0.01293(4) 0.00011(3) 0.00143(3) 0.00075(3)
S1 0.01351(13) 0.01693(14) 0.01994(14) -0.00353(11) -0.00046(10) 0.00141(10)
P1 0.01366(14) 0.01743(15) 0.01334(13) -0.00046(11) 0.00075(10) 0.00005(11)
P2 0.01250(13) 0.01462(14) 0.01561(13) 0.00030(11) 0.00220(10) 0.00108(10)
C1 0.0128(5) 0.0200(6) 0.0147(5) -0.0012(4) 0.0003(4) 0.0006(4)
C2 0.0142(5) 0.0221(6) 0.0157(5) -0.0022(4) -0.0021(4) 0.0031(4)
C3 0.0198(6) 0.0184(6) 0.0186(5) 0.0020(4) 0.0005(4) 0.0040(5)
C4 0.0159(5) 0.0145(5) 0.0202(5) 0.0000(4) 0.0025(4) -0.0003(4)
C5 0.0147(5) 0.0132(5) 0.0179(5) -0.0006(4) 0.0022(4) -0.0020(4)
C6 0.0143(5) 0.0236(6) 0.0177(5) -0.0034(5) 0.0022(4) -0.0016(5)
C7 0.0151(6) 0.0318(8) 0.0236(6) -0.0075(6) 0.0034(5) -0.0046(5)
C8 0.0124(5) 0.0363(8) 0.0285(7) -0.0104(6) 0.0015(5) 0.0012(5)
C9 0.0157(6) 0.0276(7) 0.0235(6) -0.0060(5) -0.0020(5) 0.0058(5)
C10 0.0181(6) 0.0156(6) 0.0295(7) -0.0017(5) 0.0049(5) 0.0011(4)
C11 0.0225(6) 0.0182(6) 0.0293(7) -0.0071(5) 0.0089(5) -0.0038(5)
C12 0.0245(7) 0.0201(6) 0.0211(6) -0.0050(5) 0.0039(5) -0.0063(5)
C13 0.0191(6) 0.0181(6) 0.0189(5) -0.0014(4) 0.0006(4) -0.0035(5)
C14 0.0179(6) 0.0240(6) 0.0152(5) -0.0014(5) 0.0033(4) -0.0009(5)
C15 0.0166(5) 0.0195(6) 0.0193(5) -0.0030(5) 0.0035(4) 0.0011(4)
C16 0.0212(6) 0.0244(7) 0.0153(5) 0.0010(5) -0.0028(4) 0.0017(5)
C17 0.0361(9) 0.0251(7) 0.0261(7) 0.0080(6) -0.0037(6) 0.0000(6)
C18 0.0210(7) 0.0358(8) 0.0231(6) 0.0004(6) -0.0038(5) 0.0067(6)
C19 0.0159(5) 0.0204(6) 0.0178(5) -0.0027(4) 0.0026(4) -0.0024(4)
C20 0.0268(7) 0.0200(6) 0.0227(6) 0.0020(5) 0.0037(5) -0.0029(5)
C21 0.0200(6) 0.0264(7) 0.0219(6) -0.0059(5) 0.0012(5) -0.0037(5)
C22 0.0151(5) 0.0180(5) 0.0220(6) 0.0010(5) 0.0030(4) -0.0008(4)
C23 0.0232(7) 0.0231(7) 0.0353(8) 0.0115(6) 0.0035(6) -0.0009(5)
C24 0.0144(5) 0.0285(7) 0.0265(7) 0.0004(5) 0.0053(5) -0.0012(5)
C25 0.0165(5) 0.0194(6) 0.0207(6) 0.0026(5) 0.0011(4) 0.0043(4)
C26 0.0293(8) 0.0207(7) 0.0290(7) 0.0072(6) 0.0021(6) 0.0008(6)
C27 0.0225(7) 0.0280(7) 0.0211(6) 0.0028(5) -0.0029(5) 0.0040(6)

loop_
_atom_type_symbol
_atom_type_description
_atom_type_scat_dispersion_real
_atom_type_scat_dispersion_imag
_atom_type_scat_source
C C 0.0033 0.0016 'International Tables Vol C Tables 4.2.6.8 and 6.1.1.4'
H H 0.0000 0.0000 'International Tables Vol C Tables 4.2.6.8 and 6.1.1.4'
P P 0.1023 0.0942 'International Tables Vol C Tables 4.2.6.8 and 6.1.1.4'
S S 0.1246 0.1234 'International Tables Vol C Tables 4.2.6.8 and 6.1.1.4'
Pd Pd -0.9988 1.0072 'International Tables Vol C Tables 4.2.6.8 and 6.1.1.4'

loop_
_geom_angle_atom_site_label_1
_geom_angle_atom_site_label_2
_geom_angle_atom_site_label_3
_geom_angle
C1 Pd1 P1 89.19(4)
C1 Pd1 P2 172.38(4)
P1 Pd1 P2 87.242(13)
C1 Pd1 S1 97.14(4)
P1 Pd1 S1 165.921(13)
P2 Pd1 S1 87.840(13)
C5 S1 Pd1 117.48(5)
C14 P1 C19 106.66(7)
C14 P1 C16 101.08(7)
C19 P1 C16 104.13(7)
C14 P1 Pd1 106.86(5)
C19 P1 Pd1 119.28(5)
C16 P1 Pd1 116.97(5)
C22 P2 C15 106.74(7)
C22 P2 C25 104.93(7)
C15 P2 C25 102.99(7)
C22 P2 Pd1 114.87(5)
C15 P2 Pd1 107.13(5)
C25 P2 Pd1 118.99(5)
C2 C1 C6 117.14(12)
C2 C1 Pd1 123.54(10)
C6 C1 Pd1 119.32(10)
C1 C2 C9 120.29(14)
C1 C2 C3 121.07(12)
C9 C2 C3 118.33(13)
C4 C3 C2 107.52(11)
C4 C3 H3A 110.2
C2 C3 H3A 110.2
C4 C3 H3B 110.2
C2 C3 H3B 110.2
H3A C3 H3B 108.5
C10 C4 C5 118.71(13)
C10 C4 C3 119.44(13)
C5 C4 C3 121.69(12)
C13 C5 C4 118.30(12)
C13 C5 S1 116.05(10)
C4 C5 S1 125.56(10)
C7 C6 C1 122.39(14)
C7 C6 H6 118.8
C1 C6 H6 118.8
C8 C7 C6 119.39(15)
C8 C7 H7 120.3
C6 C7 H7 120.3
C9 C8 C7 119.33(14)
C9 C8 H8 120.3
C7 C8 H8 120.3
C8 C9 C2 121.32(15)
C8 C9 H9 119.3
C2 C9 H9 119.3
C11 C10 C4 122.13(14)
C11 C10 H10 118.9
C4 C10 H10 118.9
C10 C11 C12 119.23(13)
C10 C11 H11 120.4
C12 C11 H11 120.4
C13 C12 C11 119.46(14)
C13 C12 H12 120.3
C11 C12 H12 120.3
C12 C13 C5 122.11(14)
C12 C13 H13 118.9
C5 C13 H13 118.9
C15 C14 P1 113.03(9)
C15 C14 H14A 109.0
P1 C14 H14A 109.0
C15 C14 H14B 109.0
P1 C14 H14B 109.0
H14A C14 H14B 107.8
C14 C15 P2 112.09(10)
C14 C15 H15A 109.2
P2 C15 H15A 109.2
C14 C15 H15B 109.2
P2 C15 H15B 109.2
H15A C15 H15B 107.9
C17 C16 C18 110.43(14)
C17 C16 P1 110.79(11)
C18 C16 P1 113.56(11)
C17 C16 H16 107.3
C18 C16 H16 107.3
P1 C16 H16 107.3
C16 C17 H17A 109.5
C16 C17 H17B 109.5
H17A C17 H17B 109.5
C16 C17 H17C 109.5
H17A C17 H17C 109.5
H17B C17 H17C 109.5
C16 C18 H18A 109.5
C16 C18 H18B 109.5
H18A C18 H18B 109.5
C16 C18 H18C 109.5
H18A C18 H18C 109.5
H18B C18 H18C 109.5
C20 C19 C21 110.58(12)
C20 C19 P1 111.04(10)
C21 C19 P1 114.30(10)
C20 C19 H19 106.8
C21 C19 H19 106.8
P1 C19 H19 106.8
C19 C20 H20A 109.5
C19 C20 H20B 109.5
H20A C20 H20B 109.5
C19 C20 H20C 109.5
H20A C20 H20C 109.5
H20B C20 H20C 109.5
C19 C21 H21A 109.5
C19 C21 H21B 109.5
H21A C21 H21B 109.5
C19 C21 H21C 109.5
H21A C21 H21C 109.5
H21B C21 H21C 109.5
C23 C22 C24 110.54(12)
C23 C22 P2 110.27(10)
C24 C22 P2 115.24(10)
C23 C22 H22 106.8
C24 C22 H22 106.8
P2 C22 H22 106.8
C22 C23 H23A 109.5
C22 C23 H23B 109.5
H23A C23 H23B 109.5
C22 C23 H23C 109.5
H23A C23 H23C 109.5
H23B C23 H23C 109.5
C22 C24 H24A 109.5
C22 C24 H24B 109.5
H24A C24 H24B 109.5
C22 C24 H24C 109.5
H24A C24 H24C 109.5
H24B C24 H24C 109.5
C26 C25 C27 109.76(13)
C26 C25 P2 111.39(10)
C27 C25 P2 112.19(10)
C26 C25 H25 107.8
C27 C25 H25 107.8
P2 C25 H25 107.8
C25 C26 H26A 109.5
C25 C26 H26B 109.5
H26A C26 H26B 109.5
C25 C26 H26C 109.5
H26A C26 H26C 109.5
H26B C26 H26C 109.5
C25 C27 H27A 109.5
C25 C27 H27B 109.5
H27A C27 H27B 109.5
C25 C27 H27C 109.5
H27A C27 H27C 109.5
H27B C27 H27C 109.5

loop_
_geom_bond_atom_site_label_1
_geom_bond_atom_site_label_2
_geom_bond_distance
Pd1 C1 2.0525(13)
Pd1 P1 2.2696(4)
Pd1 P2 2.3332(4)
Pd1 S1 2.3439(4)
S1 C5 1.7613(13)
P1 C14 1.8412(14)
P1 C19 1.8427(14)
P1 C16 1.8531(15)
P2 C22 1.8405(14)
P2 C15 1.8406(14)
P2 C25 1.8472(14)
C1 C2 1.400(2)
C1 C6 1.404(2)
C2 C9 1.401(2)
C2 C3 1.515(2)
C3 C4 1.506(2)
C3 H3A 0.9900
C3 H3B 0.9900
C4 C10 1.402(2)
C4 C5 1.4067(19)
C5 C13 1.4005(19)
C6 C7 1.392(2)
C6 H6 0.9500
C7 C8 1.389(2)
C7 H7 0.9500
C8 C9 1.381(2)
C8 H8 0.9500
C9 H9 0.9500
C10 C11 1.381(2)
C10 H10 0.9500
C11 C12 1.388(2)
C11 H11 0.9500
C12 C13 1.386(2)
C12 H12 0.9500
C13 H13 0.9500
C14 C15 1.529(2)
C14 H14A 0.9900
C14 H14B 0.9900
C15 H15A 0.9900
C15 H15B 0.9900
C16 C17 1.531(2)
C16 C18 1.533(2)
C16 H16 1.0000
C17 H17A 0.9800
C17 H17B 0.9800
C17 H17C 0.9800
C18 H18A 0.9800
C18 H18B 0.9800
C18 H18C 0.9800
C19 C20 1.527(2)
C19 C21 1.530(2)
C19 H19 1.0000
C20 H20A 0.9800
C20 H20B 0.9800
C20 H20C 0.9800
C21 H21A 0.9800
C21 H21B 0.9800
C21 H21C 0.9800
C22 C23 1.523(2)
C22 C24 1.530(2)
C22 H22 1.0000
C23 H23A 0.9800
C23 H23B 0.9800
C23 H23C 0.9800
C24 H24A 0.9800
C24 H24B 0.9800
C24 H24C 0.9800
C25 C26 1.523(2)
C25 C27 1.532(2)
C25 H25 1.0000
C26 H26A 0.9800
C26 H26B 0.9800
C26 H26C 0.9800
C27 H27A 0.9800
C27 H27B 0.9800
C27 H27C 0.9800

loop_
_geom_torsion_atom_site_label_1
_geom_torsion_atom_site_label_2
_geom_torsion_atom_site_label_3
_geom_torsion_atom_site_label_4
_geom_torsion
C6 C1 C2 C9 4.10(19)
Pd1 C1 C2 C9 -176.60(10)
C6 C1 C2 C3 -169.35(12)
Pd1 C1 C2 C3 9.95(18)
C1 C2 C3 C4 86.70(15)
C9 C2 C3 C4 -86.88(15)
C2 C3 C4 C10 93.78(15)
C2 C3 C4 C5 -81.57(15)
C10 C4 C5 C13 2.27(19)
C3 C4 C5 C13 177.66(12)
C10 C4 C5 S1 178.70(11)
C3 C4 C5 S1 -5.91(19)
Pd1 S1 C5 C13 -149.43(9)
Pd1 S1 C5 C4 34.07(13)
C2 C1 C6 C7 -2.4(2)
Pd1 C1 C6 C7 178.28(11)
C1 C6 C7 C8 -0.9(2)
C6 C7 C8 C9 2.4(2)
C7 C8 C9 C2 -0.7(2)
C1 C2 C9 C8 -2.7(2)
C3 C2 C9 C8 170.94(13)
C5 C4 C10 C11 -1.3(2)
C3 C4 C10 C11 -176.78(13)
C4 C10 C11 C12 -1.0(2)
C10 C11 C12 C13 2.2(2)
C11 C12 C13 C5 -1.2(2)
C4 C5 C13 C12 -1.1(2)
S1 C5 C13 C12 -177.83(11)
C19 P1 C14 C15 92.38(11)
C16 P1 C14 C15 -159.06(11)
Pd1 P1 C14 C15 -36.24(11)
P1 C14 C15 P2 41.26(13)
C22 P2 C15 C14 96.76(11)
C25 P2 C15 C14 -153.03(10)
Pd1 P2 C15 C14 -26.76(11)
C14 P1 C16 C17 75.74(12)
C19 P1 C16 C17 -173.75(11)
Pd1 P1 C16 C17 -39.80(13)
C14 P1 C16 C18 -159.31(12)
C19 P1 C16 C18 -48.80(13)
Pd1 P1 C16 C18 85.15(12)
C14 P1 C19 C20 -73.14(11)
C16 P1 C19 C20 -179.53(10)
Pd1 P1 C19 C20 47.84(11)
C14 P1 C19 C21 52.79(12)
C16 P1 C19 C21 -53.60(12)
Pd1 P1 C19 C21 173.77(9)
C15 P2 C22 C23 -70.78(12)
C25 P2 C22 C23 -179.64(11)
Pd1 P2 C22 C23 47.80(12)
C15 P2 C22 C24 55.21(12)
C25 P2 C22 C24 -53.65(12)
Pd1 P2 C22 C24 173.79(9)
C22 P2 C25 C26 -176.00(11)
C15 P2 C25 C26 72.44(12)
Pd1 P2 C25 C26 -45.82(12)
C22 P2 C25 C27 -52.50(12)
C15 P2 C25 C27 -164.06(11)
Pd1 P2 C25 C27 77.68(11)
